data_2102907
loop_
_publ_author_name
'Kauffmann, Matthieu'
'Roussel, Pascal'

_publ_section_title
;
 New oxybromide cobaltites with layered perovskite-related structures:
 18<i>R</i>-Ba~6~Co~5~BrO~14~ and 14<i>H</i>-Ba~7~Co~6~BrO~17~
;
_journal_coeditor_code BP5003
_journal_issue 4
_journal_name_full 'Acta Crystallographica Section B'
_journal_page_first 589
_journal_page_last 596
_journal_paper_doi 10.1107/S0108768107029394
_journal_volume 63
_journal_year 2007
_chemical_formula_sum 'Ba7 Br Co6 O17'
_chemical_formula_weight 1666.9
_chemical_name_systematic ' ?'
_space_group_IT_number 194
_symmetry_cell_setting hexagonal
_symmetry_space_group_name_Hall '-P 6c 2c'
_symmetry_space_group_name_H-M 'P 63/m m c'
_cell_angle_alpha 90
_cell_angle_beta 90
_cell_angle_gamma 120
_cell_formula_units_Z 2
_cell_length_a 5.66110(10)
_cell_length_b 5.6611
_cell_length_c 33.5672(8)
_cell_measurement_temperature 293
_cell_volume 931.64(3)
_computing_publication_material '(Jana2000; Petricek and Dusek, 2000)'
_computing_structure_refinement '(Jana2000; Petricek and Dusek, 2000)'
_diffrn_ambient_temperature 293
_diffrn_measured_fraction_theta_full 0.99
_diffrn_measured_fraction_theta_max 39.86
_diffrn_measurement_device_type 'Bruker APEX 11, CCD 4K'
_diffrn_measurement_method '\f and \w scans'
_diffrn_radiation_type 'Mo K\a'
_diffrn_radiation_wavelength 0.71069
_diffrn_reflns_av_R_equivalents 0.0449
_diffrn_reflns_av_sigmaI/netI 0.0256
_diffrn_reflns_limit_h_max 10
_diffrn_reflns_limit_h_min -10
_diffrn_reflns_limit_k_max 8
_diffrn_reflns_limit_k_min -5
_diffrn_reflns_limit_l_max 60
_diffrn_reflns_limit_l_min -60
_diffrn_reflns_number 11909
_diffrn_reflns_theta_full 39.86
_diffrn_reflns_theta_max 39.86
_diffrn_reflns_theta_min 1.21
_exptl_absorpt_coefficient_mu 21.932
_exptl_absorpt_correction_T_max 0.518
_exptl_absorpt_correction_T_min 0.139
_exptl_absorpt_correction_type multi-scan
_exptl_crystal_colour black
_exptl_crystal_density_diffrn 5.94006
_exptl_crystal_description 'hexagonal platelets'
_exptl_crystal_F_000 1450
_exptl_crystal_size_max 0.12
_exptl_crystal_size_mid 0.09
_exptl_crystal_size_min 0.06
_refine_diff_density_max 7.98
_refine_diff_density_min -5.50
_refine_ls_extinction_coef 0.028(8)
_refine_ls_extinction_method 'B-C type 1 Gaussian isotropic (Becker & Coppens, 1974)'
_refine_ls_goodness_of_fit_ref 4.70
_refine_ls_number_parameters 53
_refine_ls_number_reflns 1158
_refine_ls_R_factor_all 0.0534
_refine_ls_R_factor_gt 0.0476
_refine_ls_shift/su_max 0.0007
_refine_ls_shift/su_mean 0.0001
_refine_ls_structure_factor_coef F
_refine_ls_weighting_details w=1/\s^2^(F)
_refine_ls_weighting_scheme sigma
_refine_ls_wR_factor_gt 0.0653
_refine_ls_wR_factor_ref 0.0660
_reflns_number_gt 1045
_reflns_number_total 1158
_reflns_threshold_expression I>3\s(I)
_cod_data_source_file bp5003.cif
_cod_data_source_block I
_cod_depositor_comments
;
The following automatic conversions were performed:
'_exptl_absorpt_correction_type' value 'Multiscan' changed to 'multi-scan'
according to '/home/saulius/struct/CIF-dictionaries/cif_core.dic'
dictionary named 'cif_core.dic' version 2.4.1 from 2010-06-29.

Automatic conversion script
Id: cif_fix_enum 1527 2010-12-29 10:47:43Z saulius 

The following automatic conversions were performed:

'_exptl_absorpt_correction_type' value 'Multiscan' changed to
'multi-scan' according to
/home/saulius/struct/CIF-dictionaries/cif_core.dic dictionary named
'cif_core.dic' version 2.4.1 from 2010-06-29.

Automatic conversion script
Id: cif_fix_values 1715 2011-07-08 13:25:40Z adriana 
;
_cod_original_sg_symbol_Hall '-P 6c;-2c'
_cod_original_formula_sum 'Ba7 Br1 Co6 O17'
_cod_database_code 2102907

loop_
_symmetry_equiv_pos_site_id
_symmetry_equiv_pos_as_xyz
1 x,y,z
2 x-y,x,1/2+z
3 y,x,1/2+z
4 -y,x-y,z
5 -x+y,y,z
6 -x,-y,1/2+z
7 -x,-x+y,1/2+z
8 -x+y,-x,z
9 -y,-x,z
10 y,-x+y,1/2+z
11 x-y,-y,1/2+z
12 x,x-y,z
13 -x,-y,-z
14 -x+y,-x,1/2-z
15 -y,-x,1/2-z
16 y,-x+y,-z
17 x-y,-y,-z
18 x,y,1/2-z
19 x,x-y,1/2-z
20 x-y,x,-z
21 y,x,-z
22 -y,x-y,1/2-z
23 -x+y,y,1/2-z
24 -x,-x+y,-z

loop_
_atom_site_type_symbol
_atom_site_label
_atom_site_fract_x
_atom_site_fract_y
_atom_site_fract_z
_atom_site_U_iso_or_equiv
_atom_site_adp_type
_atom_site_calc_flag
_atom_site_occupancy
Ba Ba1 0 0 0.12114(2) 0.00937(16) Uani d 1
Ba Ba2 0.333333 0.666667 0.186738(18) 0.00824(15) Uani d 1
Ba Ba3 0 0 0.25 0.0115(2) Uani d 1
Ba Ba4 0.30479(11) 0.6096(2) 0.96009(3) 0.0134(5) Uani d 0.3333
Co Co1 0.333333 0.666667 0.85919(4) 0.0063(3) Uani d 1
Co Co2 0.333333 0.666667 0.78574(4) 0.0057(3) Uani d 1
Co Co3 0.333333 0.666667 0.08606(5) 0.0089(3) Uani d 1
Br Br1 0 0 0.4804(4) 0.035(2) Uani d 0.437(15)
Br Br2 0 0 0.5 0.023(6) Uani d 0.13(3)
O O1 0.4955(4) 0.9911(9) 0.89323(17) 0.0139(13) Uani d 1
O O2 0.1872(4) 0.3744(8) 0.82175(13) 0.0080(11) Uani d 1
O O3 0.5170(6) 0.0339(12) 0.25 0.0092(17) Uani d 1
O O4 0.2798(17) 0.560(3) 0.0343(5) 0.036(7) Uani d 0.3333

loop_
_atom_site_aniso_label
_atom_site_aniso_U_11
_atom_site_aniso_U_22
_atom_site_aniso_U_33
_atom_site_aniso_U_12
_atom_site_aniso_U_13
_atom_site_aniso_U_23
_atom_site_aniso_type_symbol
Ba1 0.00775(19) 0.00775(19) 0.0126(3) 0.00387(10) 0 0 Ba
Ba2 0.00653(19) 0.00653(19) 0.0117(3) 0.00326(10) 0 0 Ba
Ba3 0.0070(2) 0.0070(2) 0.0205(4) 0.00348(12) 0 0 Ba
Ba4 0.0134(4) 0.0184(8) 0.0100(3) 0.0092(4) -0.00033(16) -0.0007(3) Ba
Co1 0.0058(3) 0.0058(3) 0.0072(5) 0.00292(17) 0 0 Co
Co2 0.0046(3) 0.0046(3) 0.0078(5) 0.00231(17) 0 0 Co
Co3 0.0086(4) 0.0086(4) 0.0096(6) 0.0043(2) 0 0 Co
Br1 0.0261(12) 0.0261(12) 0.053(7) 0.0130(6) 0 0 Br
Br2 0.033(7) 0.033(7) 0.003(13) 0.017(3) 0 0 Br
O1 0.0129(14) 0.0121(19) 0.016(2) 0.0061(10) -0.0021(9) -0.0043(17) O
O2 0.0096(14) 0.0042(16) 0.0083(15) 0.0021(8) 0.0004(7) 0.0009(13) O
O3 0.0105(19) 0.010(3) 0.007(2) 0.0049(13) 0 0 O
O4 0.053(9) 0.033(10) 0.015(7) 0.017(5) 0.000(3) 0.001(7) O

loop_
_atom_type_symbol
_atom_type_scat_dispersion_real
_atom_type_scat_dispersion_imag
_atom_type_scat_source
Ba -0.324 2.282 'International Tables Vol C Tables  4.2.6.8 and 6.1.1.4'
Co 0.349 0.972 'International Tables Vol C Tables  4.2.6.8 and 6.1.1.4'
Br -0.290 2.460 'International Tables Vol C Tables  4.2.6.8 and 6.1.1.4'
O 0.011 0.006 'International Tables Vol C Tables  4.2.6.8 and 6.1.1.4'
